data_4031538
loop_
_publ_author_name
'Chen, Chao'
'Lu, Chunxin'
'Zheng, Qing'
'Ni, Shengliang'
'Zhang, Min'
'Chen, Wanzhi'

_publ_section_title
;
 Synthesis and structures of ruthenium-NHC complexes and their catalysis
 in hydrogen transfer reaction.
;
_journal_name_full 'Beilstein journal of organic chemistry'
_journal_page_first 1786
_journal_page_last 1795
_journal_paper_doi 10.3762/bjoc.11.194
_journal_volume 11
_journal_year 2015
_chemical_formula_sum 'C34 H35 F12 N8 P3 Ru'
_chemical_formula_weight 977.68
_chemical_name_systematic
; 
 ? 
;
_space_group_IT_number 2
_symmetry_cell_setting triclinic
_symmetry_space_group_name_Hall '-P 1'
_symmetry_space_group_name_H-M 'P -1'
_atom_sites_solution_hydrogens geom
_atom_sites_solution_primary direct
_atom_sites_solution_secondary difmap
_audit_creation_method SHELXL-97
_cell_angle_alpha 90.00
_cell_angle_beta 90.00
_cell_angle_gamma 66.96
_cell_formula_units_Z 2
_cell_length_a 9.9130(16)
_cell_length_b 12.665(2)
_cell_length_c 18.222(3)
_cell_measurement_reflns_used 9918
_cell_measurement_temperature 293(2)
_cell_measurement_theta_max 26.80
_cell_measurement_theta_min 3.16
_cell_volume 2105.2(6)
_computing_cell_refinement 'Bruker SMART'
_computing_data_collection 'Bruker SMART'
_computing_data_reduction 'Bruker SAINT'
_computing_molecular_graphics 'Bruker SHELXTL'
_computing_publication_material 'Bruker SHELXTL'
_computing_structure_refinement 'SHELXL-97 (Sheldrick, 1997)'
_computing_structure_solution 'SHELXS-97 (Sheldrick, 1990)'
_diffrn_ambient_temperature 293(2)
_diffrn_measured_fraction_theta_full 0.996
_diffrn_measured_fraction_theta_max 0.996
_diffrn_measurement_device_type 'CCD area detector'
_diffrn_measurement_method 'phi and omega scans'
_diffrn_radiation_monochromator graphite
_diffrn_radiation_source 'fine-focus sealed tube'
_diffrn_radiation_type MoK\a
_diffrn_radiation_wavelength 0.71073
_diffrn_reflns_av_R_equivalents 0.0000
_diffrn_reflns_av_sigmaI/netI 0.0450
_diffrn_reflns_limit_h_max 11
_diffrn_reflns_limit_h_min -11
_diffrn_reflns_limit_k_max 15
_diffrn_reflns_limit_k_min -15
_diffrn_reflns_limit_l_max 21
_diffrn_reflns_limit_l_min -21
_diffrn_reflns_number 7390
_diffrn_reflns_theta_full 25.01
_diffrn_reflns_theta_max 25.01
_diffrn_reflns_theta_min 3.16
_exptl_absorpt_coefficient_mu 0.575
_exptl_absorpt_correction_T_max 0.9342
_exptl_absorpt_correction_T_min 0.9289
_exptl_absorpt_correction_type multi-scan
_exptl_absorpt_process_details sadabs
_exptl_crystal_colour yellow
_exptl_crystal_density_diffrn 1.542
_exptl_crystal_density_method 'not measured'
_exptl_crystal_description block
_exptl_crystal_F_000 984
_exptl_crystal_size_max 0.13
_exptl_crystal_size_mid 0.13
_exptl_crystal_size_min 0.12
_refine_diff_density_max 0.705
_refine_diff_density_min -0.509
_refine_diff_density_rms 0.074
_refine_ls_extinction_method none
_refine_ls_goodness_of_fit_ref 1.050
_refine_ls_hydrogen_treatment constr
_refine_ls_matrix_type full
_refine_ls_number_parameters 531
_refine_ls_number_reflns 7390
_refine_ls_number_restraints 180
_refine_ls_restrained_S_all 1.105
_refine_ls_R_factor_all 0.0455
_refine_ls_R_factor_gt 0.0418
_refine_ls_shift/su_max 0.000
_refine_ls_shift/su_mean 0.000
_refine_ls_structure_factor_coef Fsqd
_refine_ls_weighting_details 'calc w=1/[\s^2^(Fo^2^)+(0.0532P)^2^+2.1561P] where P=(Fo^2^+2Fc^2^)/3'
_refine_ls_weighting_scheme calc
_refine_ls_wR_factor_gt 0.1020
_refine_ls_wR_factor_ref 0.1049
_reflns_number_gt 6988
_reflns_number_total 7390
_reflns_threshold_expression >2sigma(I)
_cod_data_source_file 1860-5397-11-194-S1.cif
_cod_data_source_block 4
_cod_depositor_comments
;
The following automatic conversions were performed:

'_symmetry_cell_setting' value 'Triclinic' changed to 'triclinic'
according to
/usr/data/users/saulius/crontab/automatic-downloads/rss-feeds/Beilstein/lib/dictionaries/cif_core.dic
dictionary named 'cif_core.dic' version 2.4.2 from 2011-04-26.

Automatic conversion script
Id: cif_fix_values 3271 2015-04-21 07:52:19Z andrius 

 Adding full bibliography for 4031535--4031539.cif.
;
_cod_original_sg_symbol_H-M p-1
_cod_database_code 4031538

loop_
_symmetry_equiv_pos_as_xyz
'x, y, z'
'-x, -y, -z'

loop_
_atom_site_label
_atom_site_type_symbol
_atom_site_fract_x
_atom_site_fract_y
_atom_site_fract_z
_atom_site_U_iso_or_equiv
_atom_site_adp_type
_atom_site_occupancy
_atom_site_symmetry_multiplicity
_atom_site_calc_flag
_atom_site_refinement_flags
Ru1 Ru 0.12341(4) 0.80831(3) 0.689490(19) 0.02926(10) Uani 1 1 d .
P1 P 0.04818(13) 0.87967(9) 0.81163(6) 0.0316(3) Uani 1 1 d .
P2 P 0.3318(2) 0.27114(13) 0.43235(10) 0.0593(4) Uani 1 1 d .
P3 P 0.53791(18) 0.68544(13) 0.22215(10) 0.0571(4) Uani 1 1 d .
N1 N -0.0633(4) 0.9208(3) 0.6319(2) 0.0329(8) Uani 1 1 d .
N2 N -0.1527(5) 0.9686(4) 0.5088(2) 0.0477(11) Uani 1 1 d .
N3 N 0.0613(5) 0.8081(3) 0.53518(19) 0.0395(8) Uani 1 1 d .
N4 N 0.2498(5) 0.6515(3) 0.5490(2) 0.0428(10) Uani 1 1 d .
N5 N 0.2087(4) 0.9258(3) 0.6692(2) 0.0356(9) Uani 1 1 d .
N6 N 0.3223(5) 0.7073(3) 0.7301(2) 0.0374(9) Uani 1 1 d .
N7 N 0.0559(4) 0.6784(3) 0.7035(2) 0.0365(9) Uani 1 1 d .
N8 N 0.8847(15) 0.5465(12) 0.8816(7) 0.169(5) Uani 1 1 d .
F1 F 0.3652(17) 0.3019(7) 0.5049(4) 0.250(5) Uani 1 1 d U
F2 F 0.4897(6) 0.2390(6) 0.4094(5) 0.161(3) Uani 1 1 d U
F3 F 0.3008(14) 0.2400(8) 0.3570(5) 0.238(5) Uani 1 1 d U
F4 F 0.1705(8) 0.2955(8) 0.4413(7) 0.206(4) Uani 1 1 d U
F5 F 0.2911(7) 0.3970(4) 0.4067(4) 0.144(2) Uani 1 1 d U
F6 F 0.3810(8) 0.1467(5) 0.4619(4) 0.144(2) Uani 1 1 d U
F7 F 0.6309(7) 0.7199(5) 0.2778(4) 0.150(2) Uani 1 1 d U
F8 F 0.6394(10) 0.6919(8) 0.1605(4) 0.190(3) Uani 1 1 d U
F9 F 0.4454(7) 0.6503(5) 0.1643(3) 0.1182(18) Uani 1 1 d U
F10 F 0.4347(10) 0.6760(7) 0.2834(4) 0.169(3) Uani 1 1 d U
F11 F 0.4417(8) 0.8154(4) 0.2182(5) 0.165(3) Uani 1 1 d U
F12 F 0.6317(7) 0.5555(4) 0.2341(4) 0.127(2) Uani 1 1 d U
C1 C -0.1758(6) 1.0141(4) 0.6552(3) 0.0430(12) Uani 1 1 d .
H1 H -0.1837 1.0312 0.7050 0.052 Uiso 1 1 calc R
C2 C -0.2811(6) 1.0864(5) 0.6077(3) 0.0482(13) Uani 1 1 d .
H2 H -0.3594 1.1506 0.6247 0.058 Uiso 1 1 calc R
C3 C -0.2638(6) 1.0582(5) 0.5343(3) 0.0535(14) Uani 1 1 d .
H3 H -0.3335 1.1043 0.5012 0.064 Uiso 1 1 calc R
C4 C -0.0594(5) 0.9045(4) 0.5587(2) 0.0350(10) Uani 1 1 d .
C5 C 0.0826(8) 0.7530(5) 0.4678(3) 0.0575(14) Uani 1 1 d .
H5 H 0.0265 0.7781 0.4255 0.069 Uiso 1 1 calc R
C6 C 0.2011(8) 0.6563(5) 0.4768(3) 0.0570(14) Uani 1 1 d .
H6 H 0.2440 0.6012 0.4408 0.068 Uiso 1 1 calc R
C7 C 0.1635(6) 0.7460(4) 0.5851(2) 0.0339(9) Uani 1 1 d .
C8 C 0.3712(7) 0.5548(5) 0.5807(3) 0.0593(15) Uani 1 1 d .
H8A H 0.4615 0.5639 0.5719 0.089 Uiso 1 1 calc R
H8B H 0.3756 0.4848 0.5586 0.089 Uiso 1 1 calc R
H8C H 0.3564 0.5521 0.6327 0.089 Uiso 1 1 calc R
C9 C 0.2628(6) 0.9876(5) 0.6572(3) 0.0450(13) Uani 1 1 d .
C10 C 0.3379(9) 1.0625(6) 0.6412(4) 0.0696(18) Uani 1 1 d .
H10A H 0.4419 1.0202 0.6451 0.104 Uiso 1 1 calc R
H10B H 0.3076 1.1250 0.6755 0.104 Uiso 1 1 calc R
H10C H 0.3142 1.0922 0.5923 0.104 Uiso 1 1 calc R
C11 C 0.4369(6) 0.6559(4) 0.7523(3) 0.0475(13) Uani 1 1 d .
C12 C 0.5828(8) 0.5899(7) 0.7802(5) 0.092(3) Uani 1 1 d .
H12A H 0.5814 0.5920 0.8329 0.137 Uiso 1 1 calc R
H12B H 0.6496 0.6220 0.7623 0.137 Uiso 1 1 calc R
H12C H 0.6141 0.5118 0.7639 0.137 Uiso 1 1 calc R
C13 C 0.0353(6) 0.5967(4) 0.7024(3) 0.0456(12) Uani 1 1 d .
C14 C 0.0120(9) 0.4912(6) 0.7004(5) 0.085(2) Uani 1 1 d .
H14A H 0.0066 0.4697 0.6503 0.127 Uiso 1 1 calc R
H14B H -0.0780 0.5020 0.7251 0.127 Uiso 1 1 calc R
H14C H 0.0920 0.4317 0.7245 0.127 Uiso 1 1 calc R
C15 C 0.1612(5) 0.7896(4) 0.8858(2) 0.0389(11) Uani 1 1 d .
C16 C 0.1980(7) 0.6729(4) 0.8821(3) 0.0511(12) Uani 1 1 d .
H16 H 0.1664 0.6423 0.8425 0.061 Uiso 1 1 calc R
C17 C 0.2812(9) 0.6008(6) 0.9365(3) 0.074(2) Uani 1 1 d .
H17 H 0.3047 0.5223 0.9332 0.089 Uiso 1 1 calc R
C18 C 0.3304(9) 0.6450(6) 0.9965(4) 0.078(2) Uani 1 1 d .
H18 H 0.3871 0.5967 1.0330 0.094 Uiso 1 1 calc R
C19 C 0.2934(10) 0.7608(6) 1.0001(3) 0.082(2) Uani 1 1 d .
H19 H 0.3245 0.7915 1.0399 0.098 Uiso 1 1 calc R
C20 C 0.2100(7) 0.8331(5) 0.9454(3) 0.0579(15) Uani 1 1 d .
H20 H 0.1866 0.9116 0.9487 0.069 Uiso 1 1 calc R
C21 C 0.0517(5) 1.0210(4) 0.8275(2) 0.0379(11) Uani 1 1 d .
C22 C 0.1877(6) 1.0275(5) 0.8282(3) 0.0457(12) Uani 1 1 d .
H22 H 0.2722 0.9607 0.8254 0.055 Uiso 1 1 calc R
C23 C 0.1983(8) 1.1319(6) 0.8331(3) 0.0616(16) Uani 1 1 d .
H23 H 0.2901 1.1357 0.8335 0.074 Uiso 1 1 calc R
C24 C 0.0751(9) 1.2302(6) 0.8373(4) 0.0724(19) Uani 1 1 d .
H24 H 0.0831 1.3007 0.8422 0.087 Uiso 1 1 calc R
C25 C -0.0605(9) 1.2256(5) 0.8345(4) 0.076(2) Uani 1 1 d .
H25 H -0.1446 1.2929 0.8350 0.091 Uiso 1 1 calc R
C26 C -0.0721(6) 1.1202(4) 0.8308(3) 0.0529(13) Uani 1 1 d .
H26 H -0.1640 1.1168 0.8305 0.063 Uiso 1 1 calc R
C27 C -0.1356(5) 0.8958(4) 0.8410(3) 0.0385(10) Uani 1 1 d .
C28 C -0.1839(7) 0.9346(6) 0.9115(3) 0.0638(17) Uani 1 1 d .
H28 H -0.1229 0.9524 0.9436 0.077 Uiso 1 1 calc R
C29 C -0.3217(8) 0.9467(7) 0.9337(4) 0.081(2) Uani 1 1 d .
H29 H -0.3537 0.9746 0.9805 0.098 Uiso 1 1 calc R
C30 C -0.4108(8) 0.9191(7) 0.8896(4) 0.078(2) Uani 1 1 d .
H30 H -0.5032 0.9274 0.9061 0.093 Uiso 1 1 calc R
C31 C -0.3651(6) 0.8778(5) 0.8184(3) 0.0563(15) Uani 1 1 d .
H31 H -0.4258 0.8575 0.7876 0.068 Uiso 1 1 calc R
C32 C -0.2275(6) 0.8679(4) 0.7950(3) 0.0421(11) Uani 1 1 d .
H32 H -0.1966 0.8420 0.7477 0.050 Uiso 1 1 calc R
C33 C 0.835(3) 0.6574(12) 0.9987(9) 0.232(11) Uani 1 1 d .
H33A H 0.8741 0.7156 0.9947 0.348 Uiso 1 1 calc R
H33B H 0.8819 0.6069 1.0386 0.348 Uiso 1 1 calc R
H33C H 0.7315 0.6927 1.0075 0.348 Uiso 1 1 calc R
C34 C 0.8611(15) 0.5943(11) 0.9331(7) 0.123(4) Uani 1 1 d .

loop_
_atom_site_aniso_label
_atom_site_aniso_U_11
_atom_site_aniso_U_22
_atom_site_aniso_U_33
_atom_site_aniso_U_23
_atom_site_aniso_U_13
_atom_site_aniso_U_12
Ru1 0.02950(19) 0.02984(16) 0.02698(16) -0.00125(11) -0.00012(16) -0.01002(16)
P1 0.0323(7) 0.0347(5) 0.0280(5) -0.0029(4) -0.0007(5) -0.0133(5)
P2 0.0510(9) 0.0558(8) 0.0749(10) 0.0040(7) -0.0092(9) -0.0249(8)
P3 0.0561(9) 0.0445(8) 0.0701(10) -0.0026(7) -0.0099(8) -0.0190(7)
N1 0.033(2) 0.0327(19) 0.0328(19) 0.0011(15) -0.0013(17) -0.0130(17)
N2 0.050(3) 0.053(3) 0.036(2) 0.011(2) -0.010(2) -0.016(2)
N3 0.049(2) 0.043(2) 0.0294(17) -0.0051(15) 0.002(2) -0.021(2)
N4 0.042(2) 0.044(2) 0.040(2) -0.0115(18) 0.0031(18) -0.0140(19)
N5 0.038(2) 0.037(2) 0.032(2) -0.0048(16) 0.0008(17) -0.0148(19)
N6 0.037(2) 0.037(2) 0.037(2) 0.0009(17) -0.0013(18) -0.0131(19)
N7 0.031(2) 0.041(2) 0.036(2) 0.0000(17) -0.0034(17) -0.0128(18)
N8 0.161(11) 0.189(11) 0.134(9) -0.002(8) -0.061(9) -0.042(9)
F1 0.398(13) 0.205(7) 0.108(4) -0.042(4) -0.056(8) -0.075(9)
F2 0.074(3) 0.136(5) 0.247(8) 0.074(5) 0.042(4) -0.013(3)
F3 0.278(11) 0.233(8) 0.167(7) -0.062(6) -0.103(7) -0.063(8)
F4 0.092(5) 0.206(8) 0.333(11) 0.054(8) 0.031(6) -0.070(5)
F5 0.121(5) 0.065(3) 0.236(6) 0.030(3) -0.049(5) -0.025(3)
F6 0.136(5) 0.104(3) 0.205(6) 0.058(4) -0.004(5) -0.061(4)
F7 0.147(5) 0.117(4) 0.191(5) -0.046(4) -0.070(5) -0.056(4)
F8 0.221(8) 0.233(7) 0.189(6) -0.059(5) 0.103(6) -0.169(7)
F9 0.136(4) 0.149(4) 0.095(3) 0.013(3) -0.050(3) -0.083(4)
F10 0.225(8) 0.185(6) 0.131(5) -0.046(4) 0.083(5) -0.115(6)
F11 0.157(6) 0.065(3) 0.232(7) 0.018(4) -0.047(5) 0.001(4)
F12 0.128(5) 0.058(2) 0.184(5) 0.006(3) -0.050(4) -0.024(3)
C1 0.040(3) 0.046(3) 0.034(3) 0.002(2) 0.000(2) -0.006(2)
C2 0.041(3) 0.044(3) 0.052(3) 0.005(2) -0.005(2) -0.008(2)
C3 0.052(3) 0.052(3) 0.054(3) 0.019(3) -0.015(3) -0.017(3)
C4 0.036(3) 0.039(2) 0.034(2) 0.0030(19) -0.004(2) -0.019(2)
C5 0.069(4) 0.071(3) 0.030(2) -0.012(2) -0.006(3) -0.025(3)
C6 0.063(4) 0.064(3) 0.037(2) -0.021(2) 0.008(3) -0.017(3)
C7 0.036(2) 0.034(2) 0.035(2) -0.0071(17) 0.006(2) -0.017(2)
C8 0.055(4) 0.049(3) 0.060(3) -0.014(3) 0.006(3) -0.005(3)
C9 0.056(3) 0.048(3) 0.039(3) -0.002(2) 0.001(2) -0.030(3)
C10 0.094(5) 0.080(4) 0.062(4) 0.003(3) 0.003(4) -0.063(4)
C11 0.041(3) 0.045(3) 0.059(3) 0.004(3) -0.005(3) -0.019(3)
C12 0.052(4) 0.078(5) 0.146(8) 0.035(5) -0.039(5) -0.027(4)
C13 0.043(3) 0.038(3) 0.056(3) 0.010(2) -0.007(2) -0.016(2)
C14 0.080(5) 0.053(4) 0.133(7) 0.022(4) -0.040(5) -0.038(4)
C15 0.044(3) 0.043(2) 0.027(2) 0.0000(18) -0.001(2) -0.014(2)
C16 0.068(4) 0.046(3) 0.039(2) 0.002(2) -0.005(3) -0.023(3)
C17 0.106(6) 0.051(3) 0.052(3) 0.010(3) -0.011(4) -0.017(4)
C18 0.088(5) 0.075(5) 0.047(4) 0.009(3) -0.021(4) -0.006(4)
C19 0.113(6) 0.076(4) 0.039(3) -0.005(3) -0.028(4) -0.018(4)
C20 0.075(4) 0.052(3) 0.036(3) -0.004(2) -0.009(3) -0.014(3)
C21 0.046(3) 0.038(2) 0.031(2) -0.0032(18) -0.004(2) -0.018(2)
C22 0.047(3) 0.052(3) 0.044(3) -0.008(2) 0.001(2) -0.025(3)
C23 0.075(4) 0.073(4) 0.054(3) -0.006(3) -0.003(3) -0.047(4)
C24 0.100(6) 0.055(4) 0.076(4) -0.003(3) -0.011(4) -0.045(4)
C25 0.087(5) 0.038(3) 0.092(5) -0.006(3) -0.009(4) -0.014(3)
C26 0.041(3) 0.040(3) 0.074(3) -0.006(2) 0.000(3) -0.012(2)
C27 0.037(3) 0.040(2) 0.039(2) -0.004(2) 0.005(2) -0.015(2)
C28 0.052(4) 0.096(5) 0.049(3) -0.029(3) 0.017(3) -0.035(3)
C29 0.069(5) 0.122(6) 0.063(4) -0.038(4) 0.033(4) -0.049(5)
C30 0.054(4) 0.107(5) 0.072(4) -0.015(4) 0.024(4) -0.032(4)
C31 0.044(3) 0.070(4) 0.061(3) -0.010(3) 0.008(3) -0.029(3)
C32 0.042(3) 0.044(3) 0.041(3) 0.000(2) 0.005(2) -0.018(2)
C33 0.40(3) 0.104(9) 0.164(14) 0.006(9) -0.058(18) -0.069(15)
C34 0.146(10) 0.117(8) 0.107(8) 0.015(7) -0.052(8) -0.053(8)

loop_
_atom_type_symbol
_atom_type_description
_atom_type_scat_dispersion_real
_atom_type_scat_dispersion_imag
_atom_type_scat_source
C C 0.0033 0.0016 'International Tables Vol C Tables 4.2.6.8 and 6.1.1.4'
H H 0.0000 0.0000 'International Tables Vol C Tables 4.2.6.8 and 6.1.1.4'
P P 0.1023 0.0942 'International Tables Vol C Tables 4.2.6.8 and 6.1.1.4'
Ru Ru -1.2594 0.8363 'International Tables Vol C Tables 4.2.6.8 and 6.1.1.4'
N N 0.0061 0.0033 'International Tables Vol C Tables 4.2.6.8 and 6.1.1.4'
F F 0.0171 0.0103 'International Tables Vol C Tables 4.2.6.8 and 6.1.1.4'

loop_
_geom_angle_atom_site_label_1
_geom_angle_atom_site_label_2
_geom_angle_atom_site_label_3
_geom_angle
N5 Ru1 N7 173.83(16)
N5 Ru1 N6 87.01(16)
N7 Ru1 N6 89.42(15)
N5 Ru1 C7 92.27(17)
N7 Ru1 C7 83.09(17)
N6 Ru1 C7 95.89(18)
N5 Ru1 N1 85.47(15)
N7 Ru1 N1 97.44(15)
N6 Ru1 N1 169.80(16)
C7 Ru1 N1 77.56(17)
N5 Ru1 P1 92.91(11)
N7 Ru1 P1 92.06(11)
N6 Ru1 P1 88.91(12)
C7 Ru1 P1 173.12(16)
N1 Ru1 P1 98.34(11)
C21 P1 C27 104.1(2)
C21 P1 C15 104.5(2)
C27 P1 C15 101.1(2)
C21 P1 Ru1 113.10(15)
C27 P1 Ru1 117.39(16)
C15 P1 Ru1 115.01(15)
F1 P2 F3 178.5(8)
F1 P2 F4 100.4(8)
F3 P2 F4 81.0(6)
F1 P2 F2 90.2(7)
F3 P2 F2 88.4(7)
F4 P2 F2 169.4(6)
F1 P2 F6 86.7(5)
F3 P2 F6 93.8(5)
F4 P2 F6 93.3(4)
F2 P2 F6 86.7(4)
F1 P2 F5 89.6(5)
F3 P2 F5 89.8(5)
F4 P2 F5 89.7(4)
F2 P2 F5 91.1(4)
F6 P2 F5 175.7(4)
F8 P3 F7 89.4(5)
F8 P3 F11 93.1(5)
F7 P3 F11 85.3(4)
F8 P3 F10 178.3(4)
F7 P3 F10 92.0(4)
F11 P3 F10 88.0(5)
F8 P3 F12 91.5(5)
F7 P3 F12 91.8(3)
F11 P3 F12 174.6(4)
F10 P3 F12 87.5(4)
F8 P3 F9 89.5(4)
F7 P3 F9 178.9(4)
F11 P3 F9 94.8(4)
F10 P3 F9 89.2(4)
F12 P3 F9 88.1(3)
C1 N1 C4 114.4(4)
C1 N1 Ru1 130.0(3)
C4 N1 Ru1 115.0(3)
C3 N2 C4 115.7(5)
C7 N3 C5 111.6(4)
C7 N3 C4 119.3(4)
C5 N3 C4 128.2(4)
C7 N4 C6 109.6(4)
C7 N4 C8 125.7(4)
C6 N4 C8 124.6(4)
C9 N5 Ru1 176.7(4)
C11 N6 Ru1 175.7(4)
C13 N7 Ru1 168.2(4)
N1 C1 C2 122.5(5)
C3 C2 C1 116.6(5)
N2 C3 C2 122.8(5)
N2 C4 N1 127.9(5)
N2 C4 N3 118.6(4)
N1 C4 N3 113.5(4)
C6 C5 N3 105.0(5)
C5 C6 N4 108.8(4)
N4 C7 N3 105.1(4)
N4 C7 Ru1 139.8(4)
N3 C7 Ru1 114.3(3)
N5 C9 C10 177.6(6)
N6 C11 C12 179.5(7)
N7 C13 C14 178.9(7)
C16 C15 C20 118.5(5)
C16 C15 P1 118.1(4)
C20 C15 P1 123.4(4)
C15 C16 C17 120.9(5)
C16 C17 C18 120.5(6)
C19 C18 C17 118.5(6)
C18 C19 C20 120.9(6)
C19 C20 C15 120.7(6)
C26 C21 C22 119.2(5)
C26 C21 P1 123.5(4)
C22 C21 P1 116.9(4)
C23 C22 C21 120.2(6)
C24 C23 C22 120.3(6)
C23 C24 C25 120.2(6)
C24 C25 C26 119.7(6)
C21 C26 C25 120.3(6)
C32 C27 C28 118.7(5)
C32 C27 P1 121.4(4)
C28 C27 P1 119.9(4)
C29 C28 C27 120.0(6)
C30 C29 C28 121.6(6)
C29 C30 C31 120.1(6)
C32 C31 C30 118.6(6)
C27 C32 C31 121.0(5)
N8 C34 C33 178(2)

loop_
_geom_bond_atom_site_label_1
_geom_bond_atom_site_label_2
_geom_bond_distance
Ru1 N5 2.012(4)
Ru1 N7 2.020(4)
Ru1 N6 2.025(4)
Ru1 C7 2.039(4)
Ru1 N1 2.120(4)
Ru1 P1 2.4080(11)
P1 C21 1.827(5)
P1 C27 1.832(5)
P1 C15 1.840(5)
P2 F1 1.452(7)
P2 F3 1.493(7)
P2 F4 1.514(7)
P2 F2 1.515(6)
P2 F6 1.553(5)
P2 F5 1.556(5)
P3 F8 1.531(6)
P3 F7 1.544(5)
P3 F11 1.547(5)
P3 F10 1.550(7)
P3 F12 1.557(5)
P3 F9 1.571(5)
N1 C1 1.338(6)
N1 C4 1.348(6)
N2 C3 1.317(8)
N2 C4 1.324(6)
N3 C7 1.360(6)
N3 C5 1.387(6)
N3 C4 1.401(6)
N4 C7 1.339(6)
N4 C6 1.395(6)
N4 C8 1.459(7)
N5 C9 1.130(6)
N6 C11 1.140(6)
N7 C13 1.131(6)
N8 C34 1.090(15)
C1 C2 1.388(7)
C2 C3 1.379(8)
C5 C6 1.334(8)
C9 C10 1.447(8)
C11 C12 1.450(8)
C13 C14 1.443(8)
C15 C16 1.378(7)
C15 C20 1.387(7)
C16 C17 1.380(8)
C17 C18 1.400(10)
C18 C19 1.367(10)
C19 C20 1.387(8)
C21 C26 1.372(7)
C21 C22 1.382(7)
C22 C23 1.370(8)
C23 C24 1.364(10)
C24 C25 1.369(11)
C25 C26 1.384(8)
C27 C32 1.382(7)
C27 C28 1.392(7)
C28 C29 1.375(9)
C29 C30 1.337(10)
C30 C31 1.407(9)
C31 C32 1.387(8)
C33 C34 1.405(18)
